data_4302677
loop_
_publ_author_name
'Luciana Hannibal'
'Clyde A. Smith'
'Jessica A. Smith'
'Armend Axhemi'
'Abby Miller'
'Sihe Wang'
'Nicola E. Brasch'
'Donald W. Jacobsen'

_publ_section_title
;
High Resolution Crystal Structure of the Methylcobalamin Analogues
Ethylcobalamin and Butylcobalamin by X-ray Synchrotron Diffraction
;
_journal_name_full 'Inorganic Chemistry'
_journal_page_first 6615
_journal_page_last 6622
_journal_paper_doi 10.1021/ic900590p
_journal_volume 48
_journal_year 2009
_chemical_formula_sum 'C66 H101 Co N13 O35 P'
_chemical_formula_weight 1726.50
_chemical_name_systematic
; 
 ? 
;
_space_group_IT_number 19
_symmetry_cell_setting orthorhombic
_symmetry_space_group_name_Hall 'P 2ac 2ab'
_symmetry_space_group_name_H-M 'P 21 21 21'
_atom_sites_solution_hydrogens geom
_atom_sites_solution_primary direct
_atom_sites_solution_secondary difmap
_audit_creation_method SHELXL-97
_cell_angle_alpha 90.00
_cell_angle_beta 90.00
_cell_angle_gamma 90.00
_cell_formula_units_Z 4
_cell_length_a 16.0300(10)
_cell_length_b 20.7300(10)
_cell_length_c 24.6200(10)
_cell_measurement_temperature 100(2)
_cell_volume 8181.3(7)
_computing_structure_refinement 'SHELXL-97 (Sheldrick, 1997)'
_computing_structure_solution 'SHELXS-97 (Sheldrick, 1990)'
_diffrn_ambient_temperature 100(2)
_diffrn_measured_fraction_theta_full 0.872
_diffrn_measured_fraction_theta_max 0.872
_diffrn_radiation_monochromator 'Si(111) double crystal monochromator'
_diffrn_radiation_source synchrotron
_diffrn_radiation_wavelength 0.78468
_diffrn_reflns_av_R_equivalents 0.0262
_diffrn_reflns_av_sigmaI/netI 0.0324
_diffrn_reflns_limit_h_max 20
_diffrn_reflns_limit_h_min -18
_diffrn_reflns_limit_k_max 26
_diffrn_reflns_limit_k_min -26
_diffrn_reflns_limit_l_max 30
_diffrn_reflns_limit_l_min -30
_diffrn_reflns_number 66411
_diffrn_reflns_theta_full 33.60
_diffrn_reflns_theta_max 33.60
_diffrn_reflns_theta_min 1.67
_exptl_absorpt_coefficient_mu 0.336
_exptl_crystal_density_diffrn 1.402
_exptl_crystal_density_method 'not measured'
_exptl_crystal_F_000 3640
_refine_diff_density_max 0.852
_refine_diff_density_min -0.486
_refine_diff_density_rms 0.070
_refine_ls_abs_structure_details 'Flack H D (1983), Acta Cryst. A39, 876-881'
_refine_ls_abs_structure_Flack 0.095(6)
_refine_ls_extinction_method none
_refine_ls_goodness_of_fit_ref 0.769
_refine_ls_hydrogen_treatment mixed
_refine_ls_matrix_type full
_refine_ls_number_parameters 1136
_refine_ls_number_reflns 20414
_refine_ls_number_restraints 183
_refine_ls_restrained_S_all 0.766
_refine_ls_R_factor_all 0.0443
_refine_ls_R_factor_gt 0.0438
_refine_ls_shift/su_max 0.034
_refine_ls_shift/su_mean 0.001
_refine_ls_structure_factor_coef Fsqd
_refine_ls_weighting_details 'calc w=1/[\s^2^(Fo^2^)+(0.1028P)^2^+12.8608P] where P=(Fo^2^+2Fc^2^)/3'
_refine_ls_weighting_scheme calc
_refine_ls_wR_factor_gt 0.1244
_refine_ls_wR_factor_ref 0.1249
_reflns_number_gt 20171
_reflns_number_total 20414
_reflns_threshold_expression >4sigma(I)
_cod_data_source_file ic900590p_si_005.cif
_cod_data_source_block butc_r3
_cod_database_code 4302677

loop_
_symmetry_equiv_pos_as_xyz
'x, y, z'
'-x+1/2, -y, z+1/2'
'x+1/2, -y+1/2, -z'
'-x, y+1/2, -z+1/2'

loop_
_atom_site_label
_atom_site_type_symbol
_atom_site_fract_x
_atom_site_fract_y
_atom_site_fract_z
_atom_site_U_iso_or_equiv
_atom_site_adp_type
_atom_site_occupancy
_atom_site_symmetry_multiplicity
_atom_site_calc_flag
_atom_site_refinement_flags
_atom_site_disorder_assembly
_atom_site_disorder_group
Co1_1 Co 0.764023(10) 0.133817(8) 0.211495(7) 0.00907(3) Uani 1 1 d . . .
N21_1 N 0.65362(7) 0.15035(5) 0.23096(5) 0.0099(2) Uani 1 1 d . A .
N22_1 N 0.73421(7) 0.04847(5) 0.18993(5) 0.0107(2) Uani 1 1 d . A .
N23_1 N 0.88124(7) 0.12407(5) 0.19951(5) 0.0105(2) Uani 1 1 d . A .
N24_1 N 0.77951(7) 0.22085(5) 0.23065(5) 0.0114(2) Uani 1 1 d . A .
C1_1 C 0.63741(7) 0.21103(6) 0.26260(5) 0.0094(2) Uani 1 1 d . . .
C2_1 C 0.54062(8) 0.22216(6) 0.25301(6) 0.0112(2) Uani 1 1 d . A .
C3_1 C 0.50933(8) 0.15149(6) 0.24456(6) 0.0118(3) Uani 1 1 d . . .
H3_1 H 0.4646 0.1518 0.2174 0.014 Uiso 1 1 calc R A .
C4_1 C 0.58563(8) 0.11936(6) 0.21986(5) 0.0103(2) Uani 1 1 d . A .
C5_1 C 0.58284(8) 0.05898(6) 0.19022(5) 0.0116(3) Uani 1 1 d . . .
C6_1 C 0.65445(8) 0.02497(6) 0.17898(5) 0.0109(3) Uani 1 1 d . A .
C7_1 C 0.66347(8) -0.04253(6) 0.15316(6) 0.0129(3) Uani 1 1 d . . .
C8_1 C 0.75022(8) -0.06293(6) 0.17556(6) 0.0132(3) Uani 1 1 d . A .
H8_1 H 0.7798 -0.0902 0.1494 0.016 Uiso 1 1 calc R . .
C9_1 C 0.79118(8) 0.00234(6) 0.18019(6) 0.0127(3) Uani 1 1 d . . .
C10_1 C 0.87640(8) 0.01141(6) 0.17542(6) 0.0142(3) Uani 1 1 d . A .
H10_1 H 0.9086 -0.0244 0.1667 0.017 Uiso 1 1 calc R . .
C11_1 C 0.91765(8) 0.06949(6) 0.18265(6) 0.0119(3) Uani 1 1 d . . .
C12_1 C 1.00990(8) 0.07864(7) 0.17077(6) 0.0150(3) Uani 1 1 d . A .
C13_1 C 1.02833(8) 0.14073(6) 0.20372(6) 0.0137(3) Uani 1 1 d . . .
H13_1 H 1.0660 0.1690 0.1833 0.016 Uiso 1 1 calc R A .
C14_1 C 0.94182(7) 0.17118(6) 0.20780(6) 0.0116(2) Uani 1 1 d . A .
C15_1 C 0.92844(8) 0.23414(6) 0.22193(6) 0.0140(3) Uani 1 1 d . . .
C16_1 C 0.84516(8) 0.25793(6) 0.23314(6) 0.0109(2) Uani 1 1 d . A .
C17_1 C 0.82158(8) 0.32812(6) 0.24574(6) 0.0130(3) Uani 1 1 d . . .
C18_1 C 0.73026(8) 0.31897(6) 0.26758(6) 0.0121(3) Uani 1 1 d . A .
H18_1 H 0.7334 0.3088 0.3064 0.015 Uiso 1 1 calc R . .
C19_1 C 0.70114(8) 0.25837(6) 0.23747(6) 0.0111(3) Uani 1 1 d . A .
H19_1 H 0.6811 0.2711 0.2014 0.013 Uiso 1 1 calc R . .
C20_1 C 0.65901(8) 0.20084(6) 0.32264(6) 0.0122(3) Uani 1 1 d . A .
H20A_1 H 0.6317 0.1626 0.3357 0.018 Uiso 1 1 calc R . .
H20B_1 H 0.6405 0.2374 0.3433 0.018 Uiso 1 1 calc R . .
H20C_1 H 0.7183 0.1961 0.3265 0.018 Uiso 1 1 calc R . .
C25_1 C 0.49798(8) 0.25762(7) 0.29941(6) 0.0156(3) Uani 1 1 d . . .
H25A_1 H 0.5016 0.2322 0.3319 0.023 Uiso 1 1 calc R A .
H25B_1 H 0.4404 0.2647 0.2905 0.023 Uiso 1 1 calc R . .
H25C_1 H 0.5250 0.2984 0.3052 0.023 Uiso 1 1 calc R . .
C26_1 C 0.52596(8) 0.25865(7) 0.19850(6) 0.0150(3) Uani 1 1 d . . .
H26A_1 H 0.5439 0.3030 0.2028 0.018 Uiso 1 1 calc R A .
H26B_1 H 0.5603 0.2391 0.1706 0.018 Uiso 1 1 calc R . .
C27_1 C 0.43508(9) 0.25812(7) 0.17961(7) 0.0184(3) Uani 1 1 d . A .
O28_1 O 0.37860(7) 0.28358(6) 0.20593(6) 0.0262(3) Uani 1 1 d . . .
N29_1 N 0.42023(10) 0.22768(9) 0.13328(7) 0.0351(4) Uani 1 1 d . . .
H29A_1 H 0.3702 0.2253 0.1209 0.042 Uiso 1 1 calc R A .
H29B_1 H 0.4607 0.2103 0.1156 0.042 Uiso 1 1 calc R . .
C30_1 C 0.47893(8) 0.11284(7) 0.29489(6) 0.0135(3) Uani 1 1 d . A .
H30A_1 H 0.4881 0.0672 0.2885 0.016 Uiso 1 1 calc R . .
H30B_1 H 0.5120 0.1253 0.3262 0.016 Uiso 1 1 calc R . .
C31_1 C 0.38632(8) 0.12397(8) 0.30763(7) 0.0195(3) Uani 1 1 d . . .
H31A_1 H 0.3784 0.1676 0.3208 0.023 Uiso 1 1 calc R A .
H31B_1 H 0.3536 0.1188 0.2748 0.023 Uiso 1 1 calc R . .
C32_1 C 0.35672(9) 0.07636(9) 0.35017(7) 0.0243(4) Uani 1 1 d . A .
O33_1 O 0.33818(9) 0.01998(7) 0.33757(5) 0.0310(3) Uani 1 1 d . . .
N34_1 N 0.35239(11) 0.09822(9) 0.40057(7) 0.0356(4) Uani 1 1 d . . .
H34A_1 H 0.3362 0.0731 0.4263 0.043 Uiso 1 1 calc R A .
H34B_1 H 0.3658 0.1375 0.4076 0.043 Uiso 1 1 calc R . .
C35_1 C 0.49649(9) 0.03630(7) 0.17371(7) 0.0191(3) Uani 1 1 d . A .
H35A_1 H 0.4666 0.0714 0.1573 0.029 Uiso 1 1 calc R . .
H35B_1 H 0.4668 0.0216 0.2053 0.029 Uiso 1 1 calc R . .
H35C_1 H 0.5014 0.0015 0.1482 0.029 Uiso 1 1 calc R . .
C36_1 C 0.59703(9) -0.09323(7) 0.16656(7) 0.0195(3) Uani 1 1 d . A .
H36A_1 H 0.6182 -0.1354 0.1583 0.029 Uiso 1 1 calc R . .
H36B_1 H 0.5479 -0.0852 0.1453 0.029 Uiso 1 1 calc R . .
H36C_1 H 0.5833 -0.0908 0.2045 0.029 Uiso 1 1 calc R . .
C37_1 C 0.67622(10) -0.03669(7) 0.09006(6) 0.0183(3) Uani 1 1 d . A .
H37A_1 H 0.7326 -0.0215 0.0837 0.022 Uiso 1 1 calc R . .
H37B_1 H 0.6724 -0.0797 0.0748 0.022 Uiso 1 1 calc R . .
C38_1 C 0.61772(11) 0.00639(8) 0.05854(6) 0.0209(3) Uani 1 1 d . . .
O39_1 O 0.64202(9) 0.06024(6) 0.04289(6) 0.0313(3) Uani 1 1 d . A .
N40_1 N 0.54186(10) -0.01502(8) 0.04561(6) 0.0286(3) Uani 1 1 d . A .
H40A_1 H 0.5091 0.0085 0.0263 0.034 Uiso 1 1 calc R . .
H40B_1 H 0.5256 -0.0523 0.0566 0.034 Uiso 1 1 calc R . .
C41_1 C 0.74688(8) -0.09570(6) 0.23223(6) 0.0150(3) Uani 1 1 d . . .
H41A_1 H 0.7063 -0.0734 0.2546 0.018 Uiso 1 1 calc R A .
H41B_1 H 0.7283 -0.1399 0.2279 0.018 Uiso 1 1 calc R . .
C42_1 C 0.83099(9) -0.09546(8) 0.26114(7) 0.0202(3) Uani 1 1 d . A .
H42A_1 H 0.8694 -0.1213 0.2398 0.024 Uiso 1 1 calc R . .
H42B_1 H 0.8520 -0.0516 0.2609 0.024 Uiso 1 1 calc R . .
C43_1 C 0.83399(9) -0.11956(7) 0.31881(7) 0.0195(3) Uani 1 1 d . . .
O44_1 O 0.89481(8) -0.10472(7) 0.34758(5) 0.0297(3) Uani 1 1 d . A .
N45_1 N 0.77247(9) -0.15630(7) 0.33778(6) 0.0239(3) Uani 1 1 d . A .
H45A_1 H 0.7742 -0.1704 0.3706 0.029 Uiso 1 1 calc R . .
H45B_1 H 0.7310 -0.1660 0.3172 0.029 Uiso 1 1 calc R . .
C46_1 C 1.01917(11) 0.09375(9) 0.10975(7) 0.0261(4) Uani 1 1 d . . .
H46A_1 H 1.0771 0.0996 0.1012 0.039 Uiso 1 1 calc R A .
H46B_1 H 0.9890 0.1325 0.1013 0.039 Uiso 1 1 calc R . .
H46C_1 H 0.9972 0.0586 0.0888 0.039 Uiso 1 1 calc R . .
C47_1 C 1.06232(9) 0.01942(7) 0.18444(8) 0.0228(3) Uani 1 1 d . . .
H47A_1 H 1.1203 0.0291 0.1788 0.034 Uiso 1 1 calc R A .
H47B_1 H 1.0462 -0.0158 0.1614 0.034 Uiso 1 1 calc R . .
H47C_1 H 1.0535 0.0077 0.2217 0.034 Uiso 1 1 calc R . .
C48_1 C 1.06067(8) 0.13163(7) 0.26218(6) 0.0165(3) Uani 1 1 d . A .
H48A_1 H 1.0264 0.0991 0.2796 0.020 Uiso 1 1 calc R . .
H48B_1 H 1.0519 0.1718 0.2816 0.020 Uiso 1 1 calc R . .
C49_1 C 1.15286(9) 0.11197(7) 0.26956(7) 0.0197(3) Uani 1 1 d . . .
H49A_1 H 1.1692 0.1200 0.3069 0.024 Uiso 1 1 calc R A .
H49B_1 H 1.1583 0.0661 0.2628 0.024 Uiso 1 1 calc R . .
C50_1 C 1.21113(9) 0.14790(7) 0.23228(7) 0.0196(3) Uani 1 1 d . A .
O51_1 O 1.24287(7) 0.12070(6) 0.19222(5) 0.0242(3) Uani 1 1 d . . .
N52_1 N 1.22629(9) 0.20946(6) 0.24488(7) 0.0258(3) Uani 1 1 d . . .
H52A_1 H 1.2592 0.2321 0.2249 0.031 Uiso 1 1 calc R A .
H52B_1 H 1.2031 0.2265 0.2729 0.031 Uiso 1 1 calc R . .
C54_1 C 0.82297(9) 0.36606(7) 0.19210(7) 0.0188(3) Uani 1 1 d . A .
H54A_1 H 0.8110 0.4106 0.1992 0.028 Uiso 1 1 calc R . .
H54B_1 H 0.7817 0.3488 0.1679 0.028 Uiso 1 1 calc R . .
H54C_1 H 0.8771 0.3624 0.1757 0.028 Uiso 1 1 calc R . .
C53_1 C 1.00274(9) 0.27964(7) 0.22417(8) 0.0222(4) Uani 1 1 d . A .
H53A_1 H 0.9899 0.3184 0.2046 0.033 Uiso 1 1 calc R . .
H53B_1 H 1.0504 0.2591 0.2080 0.033 Uiso 1 1 calc R . .
H53C_1 H 1.0149 0.2901 0.2613 0.033 Uiso 1 1 calc R . .
C55_1 C 0.87741(8) 0.36278(6) 0.28748(6) 0.0151(3) Uani 1 1 d . A .
H55A_1 H 0.8505 0.4029 0.2977 0.018 Uiso 1 1 calc R . .
H55B_1 H 0.9297 0.3737 0.2700 0.018 Uiso 1 1 calc R . .
C56_1 C 0.89691(10) 0.32449(7) 0.33961(7) 0.0218(3) Uani 1 1 d . . .
H56A_1 H 0.8491 0.3256 0.3637 0.026 Uiso 1 1 calc R A .
H56B_1 H 0.9083 0.2798 0.3305 0.026 Uiso 1 1 calc R . .
C57_1 C 0.97238(10) 0.35373(7) 0.36805(7) 0.0227(3) Uani 1 1 d . A .
O58_1 O 1.04185(8) 0.35258(6) 0.34741(6) 0.0299(3) Uani 1 1 d . . .
N59_1 N 0.95786(9) 0.38223(7) 0.41594(6) 0.0242(3) Uani 1 1 d . . .
H59_1 H 0.9077 0.3836 0.4283 0.029 Uiso 1 1 calc R A .
C60_1 C 0.67164(8) 0.37709(6) 0.26043(6) 0.0155(3) Uani 1 1 d . . .
H60A_1 H 0.6738 0.3914 0.2229 0.019 Uiso 1 1 calc R A .
H60B_1 H 0.6149 0.3636 0.2681 0.019 Uiso 1 1 calc R . .
C61_1 C 0.69389(8) 0.43306(6) 0.29716(6) 0.0141(3) Uani 1 1 d . A .
O62_1 O 0.70199(8) 0.42509(6) 0.34651(5) 0.0235(3) Uani 1 1 d . . .
N63_1 N 0.70318(8) 0.49046(6) 0.27341(6) 0.0166(3) Uani 1 1 d . . .
H63A_1 H 0.7153 0.5238 0.2927 0.020 Uiso 1 1 calc R A .
H63B_1 H 0.6970 0.4941 0.2389 0.020 Uiso 1 1 calc R . .
C65_1 C 1.02504(11) 0.41106(8) 0.44755(8) 0.0257(4) Uani 1 1 d . A .
H65A_1 H 1.0031 0.4471 0.4683 0.031 Uiso 1 1 calc R . .
H65B_1 H 1.0672 0.4277 0.4230 0.031 Uiso 1 1 calc R . .
C66_1 C 1.06531(9) 0.36299(7) 0.48634(6) 0.0188(3) Uani 1 1 d . . .
H66_1 H 1.0851 0.3253 0.4661 0.023 Uiso 1 1 calc R A .
C67_1 C 1.13674(11) 0.39300(9) 0.51747(8) 0.0277(4) Uani 1 1 d . A .
H67A_1 H 1.1605 0.3615 0.5415 0.042 Uiso 1 1 calc R . .
H67B_1 H 1.1165 0.4289 0.5382 0.042 Uiso 1 1 calc R . .
H67C_1 H 1.1786 0.4076 0.4924 0.042 Uiso 1 1 calc R . .
NB1_1 N 0.85834(7) 0.07383(6) 0.37069(5) 0.0132(2) Uani 1 1 d . A .
CB2_1 C 0.85291(8) 0.10649(6) 0.32286(6) 0.0128(3) Uani 1 1 d . . .
HB2_1 H 0.8926 0.1363 0.3115 0.015 Uiso 1 1 calc R A .
NB3_1 N 0.78610(7) 0.09180(5) 0.29425(5) 0.0113(2) Uani 1 1 d . A .
CB4_1 C 0.66472(9) 0.01796(7) 0.31989(6) 0.0150(3) Uani 1 1 d . . .
HB4_1 H 0.6336 0.0253 0.2886 0.018 Uiso 1 1 calc R . .
CB5_1 C 0.63490(9) -0.02322(7) 0.36017(7) 0.0181(3) Uani 1 1 d . . .
CB6_1 C 0.68143(11) -0.03448(7) 0.40799(7) 0.0202(3) Uani 1 1 d . . .
CB7_1 C 0.75780(10) -0.00399(7) 0.41561(6) 0.0182(3) Uani 1 1 d . A .
HB7_1 H 0.7889 -0.0108 0.4470 0.022 Uiso 1 1 calc R . .
CB8_1 C 0.78623(9) 0.03710(6) 0.37483(6) 0.0136(3) Uani 1 1 d . . .
CB9_1 C 0.74201(8) 0.04820(6) 0.32703(6) 0.0124(3) Uani 1 1 d . A .
CB10_1 C 0.55139(11) -0.05658(9) 0.35175(8) 0.0276(4) Uani 1 1 d . . .
HB1A_1 H 0.5130 -0.0429 0.3794 0.041 Uiso 1 1 calc R . .
HB1B_1 H 0.5588 -0.1025 0.3539 0.041 Uiso 1 1 calc R . .
HB1C_1 H 0.5296 -0.0454 0.3167 0.041 Uiso 1 1 calc R . .
CB11_1 C 0.64889(14) -0.07882(9) 0.45145(8) 0.0337(4) Uani 1 1 d . . .
HB1D_1 H 0.5930 -0.0665 0.4609 0.050 Uiso 1 1 calc R . .
HB1E_1 H 0.6840 -0.0759 0.4830 0.050 Uiso 1 1 calc R . .
HB1F_1 H 0.6489 -0.1224 0.4382 0.050 Uiso 1 1 calc R . .
CR1_1 C 0.91223(9) 0.09104(7) 0.41523(6) 0.0149(3) Uani 1 1 d . . .
HR1_1 H 0.9181 0.0544 0.4401 0.018 Uiso 1 1 calc R A .
CR2_1 C 0.88160(9) 0.15079(6) 0.44655(6) 0.0133(3) Uani 1 1 d . A .
HR2_1 H 0.8428 0.1393 0.4757 0.016 Uiso 1 1 calc R . .
CR3_1 C 0.96469(9) 0.17585(7) 0.46862(6) 0.0155(3) Uani 1 1 d . . .
HR3_1 H 0.9814 0.1513 0.5008 0.019 Uiso 1 1 calc R A .
CR4_1 C 1.02495(9) 0.16300(8) 0.42147(6) 0.0179(3) Uani 1 1 d . A .
HR4_1 H 1.0255 0.2003 0.3970 0.021 Uiso 1 1 calc R . .
CR5_1 C 1.11359(10) 0.14692(10) 0.43844(8) 0.0289(4) Uani 1 1 d . . .
OR6_1 O 0.99110(7) 0.10758(6) 0.39314(5) 0.0198(2) Uani 1 1 d . A .
OR7_1 O 0.84588(7) 0.19380(5) 0.40922(4) 0.0160(2) Uani 1 1 d . . .
HR7_1 H 0.8097 0.2152 0.4244 0.024 Uiso 1 1 calc R A .
OR8_1 O 1.11692(10) 0.08983(8) 0.47078(6) 0.0403(4) Uani 1 1 d . A .
HR8_1 H 1.1274 0.0995 0.5023 0.060 Uiso 1 1 calc R . .
P2_1 P 0.98644(2) 0.270559(18) 0.539169(15) 0.01435(7) Uani 1 1 d . . .
OP2_1 O 0.95996(7) 0.24269(5) 0.48080(4) 0.0184(2) Uani 1 1 d . A .
OP4_1 O 1.06593(7) 0.23880(5) 0.55703(5) 0.0186(2) Uani 1 1 d . A .
OP5_1 O 0.91464(7) 0.27013(6) 0.57757(5) 0.0239(3) Uani 1 1 d . A .
OP3_1 O 1.00045(7) 0.34389(5) 0.52394(5) 0.0185(2) Uani 1 1 d . A .
C71A_1 C 0.7399(2) 0.16181(15) 0.13695(13) 0.0198(7) Uani 0.57 1 d PU A 1
C72A_1 C 0.81385(17) 0.18579(14) 0.10079(11) 0.0180(5) Uani 0.57 1 d P A 1
H72A_1 H 0.8463 0.2168 0.1214 0.022 Uiso 0.57 1 calc PR A 1
H72B_1 H 0.8498 0.1494 0.0927 0.022 Uiso 0.57 1 calc PR A 1
C73A_1 C 0.7876(2) 0.21668(18) 0.04795(14) 0.0246(7) Uani 0.57 1 d PU A 1
H73A_1 H 0.7508 0.2528 0.0552 0.030 Uiso 0.57 1 calc PR A 1
H73B_1 H 0.7576 0.1856 0.0259 0.030 Uiso 0.57 1 calc PR A 1
C74A_1 C 0.8670(2) 0.24075(18) 0.01658(13) 0.0400(8) Uani 0.677(5) 1 d PU A 1
H74A_1 H 0.8503 0.2677 -0.0132 0.060 Uiso 0.677(5) 1 calc PR A 1
H74B_1 H 0.8974 0.2043 0.0030 0.060 Uiso 0.677(5) 1 calc PR A 1
H74C_1 H 0.9019 0.2650 0.0408 0.060 Uiso 0.677(5) 1 calc PR A 1
C71B_1 C 0.7470(3) 0.1625(2) 0.13075(18) 0.0167(9) Uani 0.43 1 d PU A 2
C72B_1 C 0.7938(3) 0.2161(3) 0.1108(2) 0.0345(11) Uani 0.43 1 d P A 2
H72C_1 H 0.8493 0.2143 0.1263 0.041 Uiso 0.43 1 calc PR A 2
H72D_1 H 0.7677 0.2555 0.1236 0.041 Uiso 0.43 1 calc PR A 2
C73B_1 C 0.8023(4) 0.2202(3) 0.0471(3) 0.0363(13) Uani 0.43 1 d PU A 2
H73C_1 H 0.8327 0.1828 0.0342 0.044 Uiso 0.43 1 calc PR A 2
H73D_1 H 0.7471 0.2190 0.0310 0.044 Uiso 0.43 1 calc PR A 2
C74B_1 C 0.8454(5) 0.2787(4) 0.0287(3) 0.0444(17) Uani 0.323(5) 1 d PU A 2
H74D_1 H 0.8661 0.2722 -0.0075 0.067 Uiso 0.323(5) 1 calc PR A 2
H74E_1 H 0.8911 0.2879 0.0526 0.067 Uiso 0.323(5) 1 calc PR A 2
H74F_1 H 0.8071 0.3143 0.0289 0.067 Uiso 0.323(5) 1 calc PR A 2
O1_2 O 0.73222(7) 0.26503(6) 0.46404(5) 0.0271(3) Uani 1 1 d U . .
O2_2 O 1.07604(8) 0.11360(7) 0.58139(6) 0.0314(3) Uani 1 1 d DU . .
H2A_2 H 1.1268(9) 0.1113(14) 0.5944(12) 0.075(11) Uiso 1 1 d D . .
H2B_2 H 1.0761(15) 0.1560(6) 0.5785(11) 0.036(7) Uiso 1 1 d D . .
O3_2 O 0.76932(8) 0.20500(6) 0.56728(6) 0.0286(3) Uani 1 1 d DU . .
H3A_2 H 0.8179(9) 0.2223(11) 0.5738(11) 0.044(7) Uiso 1 1 d D . .
H3B_2 H 0.7456(13) 0.2351(9) 0.5474(9) 0.047(8) Uiso 1 1 d D . .
O4_2 O 1.16887(9) 0.26208(7) 0.34441(6) 0.0344(3) Uani 1 1 d DU . .
H4A_2 H 1.1272(10) 0.2862(11) 0.3402(12) 0.065(10) Uiso 1 1 d D . .
H4B_2 H 1.1972(12) 0.2693(14) 0.3728(7) 0.047(8) Uiso 1 1 d D . .
O5_2 O 0.78515(11) 0.39104(9) 0.44237(9) 0.0416(5) Uani 0.856(5) 1 d PU . .
O6_2 O 0.54237(14) 0.17306(11) 0.06655(10) 0.0452(6) Uani 0.741(5) 1 d PU . .
O7_2 O 1.25383(14) 0.18355(15) 0.09356(10) 0.0675(8) Uani 0.850(6) 1 d PU . .
O9_2 O 1.10664(18) 0.22962(13) 0.05662(13) 0.0485(8) Uani 0.618(5) 1 d PU . .
O10_2 O 0.5599(2) 0.30872(16) 0.05047(17) 0.0673(11) Uani 0.606(6) 1 d PU . .
O11_2 O 0.77511(17) 0.39433(13) 0.00437(13) 0.0377(8) Uani 0.528(5) 1 d PU . .
O12_2 O 0.6112(3) 0.14081(12) -0.04868(11) 0.1303(16) Uani 1 1 d U . .
O14_2 O 0.3713(3) 0.0298(2) -0.07725(19) 0.0683(14) Uani 0.520(6) 1 d PU . .
O15_2 O 1.25835(16) 0.02200(12) 0.48197(10) 0.0193(6) Uani 0.445(4) 1 d PU . .
O16_2 O 1.3461(8) -0.0210(6) 0.5085(4) 0.195(5) Uani 0.432(10) 1 d PU . .
O17_2 O 1.2191(8) -0.0419(7) 0.5816(5) 0.118(4) Uani 0.20 1 d PU . .
O21_2 O 0.3377(2) -0.10353(16) 0.40308(14) 0.0418(8) Uani 0.510(4) 1 d PU . .
O22_2 O 0.2931(3) -0.0610(3) 0.41201(18) 0.0705(15) Uani 0.490(4) 1 d PU . .
O23_2 O 0.4417(2) 0.07852(17) -0.02497(19) 0.0566(11) Uani 0.519(4) 1 d PU . .
O24_2 O 0.4171(3) 0.0834(3) 0.0233(2) 0.0757(16) Uani 0.481(4) 1 d PU . .
O25_2 O 1.02439(18) -0.02113(13) 0.33460(15) 0.0525(8) Uani 0.635(4) 1 d PU . .
O26_2 O 1.0369(2) -0.0263(2) 0.3710(2) 0.0455(12) Uani 0.365(4) 1 d PU . .

loop_
_atom_site_aniso_label
_atom_site_aniso_U_11
_atom_site_aniso_U_22
_atom_site_aniso_U_33
_atom_site_aniso_U_23
_atom_site_aniso_U_13
_atom_site_aniso_U_12
Co1_1 0.00277(6) 0.00613(6) 0.01832(8) -0.00058(6) -0.00011(6) -0.00126(5)
N21_1 0.0050(4) 0.0090(4) 0.0157(5) 0.0007(4) -0.0003(4) -0.0002(3)
N22_1 0.0058(4) 0.0093(4) 0.0170(5) -0.0005(4) -0.0003(4) -0.0023(4)
N23_1 0.0055(4) 0.0077(4) 0.0184(5) 0.0015(4) 0.0007(4) -0.0015(4)
N24_1 0.0047(4) 0.0090(4) 0.0204(5) 0.0015(4) -0.0013(4) 0.0019(4)
C1_1 0.0043(5) 0.0066(5) 0.0173(6) -0.0007(4) -0.0021(4) 0.0007(4)
C2_1 0.0049(5) 0.0106(5) 0.0180(6) -0.0008(4) -0.0007(4) 0.0001(4)
C3_1 0.0049(5) 0.0134(5) 0.0172(6) -0.0016(4) 0.0004(4) 0.0002(4)
C4_1 0.0048(5) 0.0116(5) 0.0145(6) 0.0010(4) -0.0004(4) 0.0002(4)
C5_1 0.0066(5) 0.0133(5) 0.0150(5) -0.0018(4) 0.0001(4) -0.0031(4)
C6_1 0.0072(5) 0.0103(5) 0.0151(6) -0.0009(4) 0.0001(4) -0.0038(4)
C7_1 0.0107(5) 0.0099(5) 0.0181(6) -0.0022(4) -0.0007(4) -0.0030(4)
C8_1 0.0093(5) 0.0093(5) 0.0210(6) -0.0029(4) 0.0003(4) -0.0014(4)
C9_1 0.0095(5) 0.0090(5) 0.0197(6) -0.0014(4) -0.0004(4) -0.0017(4)
C10_1 0.0095(5) 0.0097(5) 0.0233(6) -0.0032(4) 0.0016(5) 0.0003(4)
C11_1 0.0061(5) 0.0127(5) 0.0167(6) 0.0004(4) 0.0016(4) 0.0005(4)
C12_1 0.0062(5) 0.0124(5) 0.0264(7) -0.0007(5) 0.0016(5) -0.0007(4)
C13_1 0.0042(5) 0.0096(5) 0.0274(7) 0.0002(5) 0.0007(4) -0.0011(4)
C14_1 0.0037(5) 0.0119(5) 0.0191(6) 0.0024(5) 0.0001(4) -0.0012(4)
C15_1 0.0055(5) 0.0099(5) 0.0265(7) 0.0019(5) -0.0013(4) -0.0010(4)
C16_1 0.0076(5) 0.0056(5) 0.0196(6) 0.0019(4) -0.0020(4) -0.0004(4)
C17_1 0.0074(5) 0.0049(5) 0.0266(7) 0.0020(4) -0.0028(5) -0.0016(4)
C18_1 0.0064(5) 0.0068(5) 0.0231(6) -0.0005(4) -0.0034(5) 0.0003(4)
C19_1 0.0053(5) 0.0071(5) 0.0210(6) 0.0000(4) -0.0027(4) 0.0007(4)
C20_1 0.0075(5) 0.0126(5) 0.0165(6) -0.0013(4) -0.0031(4) 0.0000(4)
C25_1 0.0085(5) 0.0166(6) 0.0215(7) -0.0065(5) 0.0002(4) 0.0029(5)
C26_1 0.0076(5) 0.0152(6) 0.0223(7) 0.0012(5) -0.0018(4) 0.0006(4)
C27_1 0.0110(5) 0.0162(6) 0.0279(7) 0.0063(5) -0.0057(5) 0.0015(5)
O28_1 0.0096(4) 0.0349(6) 0.0341(6) 0.0035(5) -0.0030(4) 0.0050(4)
N29_1 0.0221(6) 0.0470(9) 0.0364(8) -0.0092(7) -0.0153(6) 0.0092(7)
C30_1 0.0058(5) 0.0181(6) 0.0166(6) -0.0005(5) 0.0011(4) -0.0021(4)
C31_1 0.0062(5) 0.0274(7) 0.0250(7) 0.0004(6) 0.0029(5) -0.0014(5)
C32_1 0.0101(6) 0.0380(8) 0.0249(7) -0.0059(6) 0.0043(5) -0.0104(6)
O33_1 0.0305(6) 0.0356(6) 0.0269(6) -0.0064(5) 0.0072(5) -0.0157(5)
N34_1 0.0352(8) 0.0456(9) 0.0261(7) -0.0089(6) 0.0078(6) -0.0214(7)
C35_1 0.0079(5) 0.0219(6) 0.0274(7) -0.0113(5) -0.0021(5) -0.0029(5)
C36_1 0.0143(6) 0.0133(6) 0.0308(8) 0.0004(5) -0.0027(5) -0.0070(5)
C37_1 0.0194(6) 0.0174(6) 0.0181(6) -0.0052(5) -0.0001(5) 0.0012(5)
C38_1 0.0240(7) 0.0214(7) 0.0173(7) -0.0041(5) 0.0013(5) -0.0012(6)
O39_1 0.0317(6) 0.0239(6) 0.0382(7) 0.0059(5) -0.0060(5) -0.0035(5)
N40_1 0.0253(7) 0.0341(7) 0.0265(7) 0.0007(6) -0.0059(6) -0.0041(6)
C41_1 0.0105(6) 0.0118(5) 0.0228(6) 0.0007(5) 0.0003(5) 0.0000(4)
C42_1 0.0117(6) 0.0235(7) 0.0255(7) 0.0023(5) -0.0005(5) 0.0025(5)
C43_1 0.0156(6) 0.0180(6) 0.0248(7) -0.0056(5) -0.0007(5) 0.0044(5)
O44_1 0.0191(5) 0.0423(7) 0.0276(6) -0.0090(5) -0.0058(5) -0.0013(5)
N45_1 0.0226(6) 0.0284(6) 0.0208(6) 0.0027(5) -0.0029(5) -0.0044(5)
C46_1 0.0219(7) 0.0282(8) 0.0283(8) -0.0048(6) 0.0098(6) -0.0090(6)
C47_1 0.0102(6) 0.0148(6) 0.0434(9) -0.0057(6) -0.0028(6) 0.0041(5)
C48_1 0.0066(5) 0.0159(6) 0.0269(7) 0.0002(5) -0.0009(5) 0.0010(5)
C49_1 0.0078(5) 0.0179(6) 0.0333(8) 0.0060(5) -0.0036(5) 0.0009(5)
C50_1 0.0062(5) 0.0147(6) 0.0378(8) 0.0039(5) -0.0062(5) 0.0019(5)
O51_1 0.0174(5) 0.0205(5) 0.0347(6) 0.0025(4) 0.0027(4) 0.0000(4)
N52_1 0.0129(5) 0.0169(6) 0.0476(8) 0.0023(5) 0.0032(6) -0.0010(5)
C54_1 0.0144(6) 0.0130(5) 0.0292(7) 0.0060(5) -0.0013(5) -0.0023(5)
C53_1 0.0054(5) 0.0112(6) 0.0500(10) -0.0001(6) 0.0018(6) -0.0035(5)
C55_1 0.0102(5) 0.0066(5) 0.0283(7) 0.0025(5) -0.0058(5) -0.0021(4)
C56_1 0.0182(6) 0.0159(6) 0.0314(8) 0.0059(5) -0.0119(6) -0.0080(5)
C57_1 0.0202(6) 0.0142(6) 0.0338(8) 0.0061(5) -0.0145(6) -0.0054(5)
O58_1 0.0189(5) 0.0304(6) 0.0406(7) 0.0022(5) -0.0109(5) -0.0063(5)
N59_1 0.0191(6) 0.0199(6) 0.0338(7) 0.0065(5) -0.0124(5) -0.0045(5)
C60_1 0.0097(5) 0.0091(5) 0.0276(7) -0.0001(5) -0.0033(5) 0.0022(4)
C61_1 0.0058(5) 0.0122(5) 0.0245(7) -0.0012(5) 0.0002(4) 0.0020(4)
O62_1 0.0223(5) 0.0255(5) 0.0227(5) 0.0013(4) 0.0002(4) 0.0014(4)
N63_1 0.0141(5) 0.0092(5) 0.0265(6) -0.0006(4) 0.0005(4) 0.0003(4)
C65_1 0.0243(7) 0.0193(7) 0.0336(8) 0.0013(6) -0.0144(6) -0.0077(6)
C66_1 0.0148(6) 0.0166(6) 0.0249(7) -0.0020(5) -0.0044(5) -0.0044(5)
C67_1 0.0203(7) 0.0274(8) 0.0355(9) -0.0015(7) -0.0108(6) -0.0085(6)
NB1_1 0.0131(5) 0.0116(5) 0.0150(5) -0.0020(4) -0.0042(4) -0.0001(4)
CB2_1 0.0096(5) 0.0110(5) 0.0178(6) -0.0020(4) -0.0013(4) 0.0008(4)
NB3_1 0.0064(4) 0.0111(4) 0.0165(5) 0.0001(4) 0.0001(4) 0.0001(4)
CB4_1 0.0105(5) 0.0132(5) 0.0213(7) -0.0003(5) 0.0002(5) 0.0006(5)
CB5_1 0.0151(6) 0.0132(6) 0.0261(7) -0.0005(5) 0.0050(5) -0.0023(5)
CB6_1 0.0249(7) 0.0140(6) 0.0217(7) 0.0011(5) 0.0048(6) -0.0013(5)
CB7_1 0.0235(7) 0.0134(5) 0.0176(6) 0.0001(4) -0.0022(5) 0.0011(5)
CB8_1 0.0133(6) 0.0099(5) 0.0176(6) -0.0028(4) -0.0016(5) 0.0017(4)
CB9_1 0.0111(5) 0.0090(5) 0.0172(6) -0.0018(4) 0.0003(5) 0.0011(4)
CB10_1 0.0185(7) 0.0239(7) 0.0404(9) 0.0038(6) 0.0025(6) -0.0099(6)
CB11_1 0.0405(10) 0.0275(8) 0.0329(9) 0.0110(7) 0.0043(8) -0.0093(7)
CR1_1 0.0128(6) 0.0137(5) 0.0182(6) -0.0036(5) -0.0038(5) 0.0020(5)
CR2_1 0.0133(6) 0.0124(5) 0.0144(6) -0.0024(4) -0.0016(4) -0.0007(4)
CR3_1 0.0181(6) 0.0120(5) 0.0165(6) -0.0019(4) -0.0047(5) -0.0011(5)
CR4_1 0.0122(6) 0.0212(6) 0.0202(7) -0.0049(5) -0.0035(5) -0.0020(5)
CR5_1 0.0125(6) 0.0424(9) 0.0318(8) -0.0119(7) -0.0079(6) 0.0011(6)
OR6_1 0.0114(4) 0.0260(5) 0.0220(5) -0.0104(4) -0.0026(4) 0.0009(4)
OR7_1 0.0166(4) 0.0134(4) 0.0179(5) -0.0021(4) -0.0031(4) 0.0047(4)
OR8_1 0.0402(7) 0.0467(8) 0.0340(7) -0.0117(6) -0.0175(6) 0.0223(6)
P2_1 0.01051(14) 0.01641(15) 0.01612(15) -0.00422(12) -0.00273(12) -0.00197(12)
OP2_1 0.0234(5) 0.0125(4) 0.0193(5) -0.0034(4) -0.0070(4) 0.0003(4)
OP4_1 0.0132(4) 0.0220(5) 0.0207(5) -0.0017(4) -0.0045(4) -0.0004(4)
OP5_1 0.0147(5) 0.0318(6) 0.0252(5) -0.0044(5) 0.0017(4) -0.0018(5)
OP3_1 0.0164(5) 0.0159(4) 0.0233(5) -0.0057(4) 0.0002(4) -0.0012(4)
C71A_1 0.0170(12) 0.0194(11) 0.0229(13) 0.0045(10) 0.0075(10) -0.0087(10)
C72A_1 0.0154(11) 0.0253(12) 0.0132(11) 0.0025(9) 0.0011(9) -0.0012(10)
C73A_1 0.0218(13) 0.0301(14) 0.0220(13) 0.0110(11) 0.0030(10) -0.0062(11)
C74A_1 0.0395(15) 0.0505(18) 0.0299(14) 0.0128(12) 0.0045(12) -0.0034(14)
C71B_1 0.0129(16) 0.0263(17) 0.0109(15) 0.0033(13) -0.0060(12) -0.0106(14)
C72B_1 0.037(2) 0.034(2) 0.032(2) -0.0022(18) -0.0015(18) -0.007(2)
C73B_1 0.036(3) 0.041(2) 0.032(2) -0.0054(19) 0.0011(19) -0.014(2)
C74B_1 0.054(4) 0.048(4) 0.031(3) 0.006(3) 0.010(3) -0.007(3)
O1_2 0.0135(4) 0.0360(6) 0.0320(6) -0.0045(5) 0.0021(5) 0.0063(5)
O2_2 0.0223(5) 0.0284(6) 0.0435(7) 0.0096(5) -0.0112(5) -0.0051(5)
O3_2 0.0184(5) 0.0305(6) 0.0370(7) -0.0010(5) 0.0009(5) -0.0046(5)
O4_2 0.0295(6) 0.0328(7) 0.0407(7) -0.0060(6) -0.0100(6) 0.0054(6)
O5_2 0.0304(9) 0.0404(9) 0.0539(11) 0.0027(8) -0.0130(7) 0.0015(7)
O6_2 0.0380(11) 0.0413(11) 0.0562(14) 0.0004(10) 0.0089(10) 0.0170(9)
O7_2 0.0401(11) 0.115(2) 0.0480(12) 0.0267(12) -0.0100(9) -0.0295(12)
O9_2 0.0431(14) 0.0325(12) 0.0700(18) 0.0146(12) -0.0174(13) -0.0089(11)
O10_2 0.071(2) 0.0418(16) 0.089(2) -0.0133(16) 0.0353(18) -0.0047(15)
O11_2 0.0276(13) 0.0297(13) 0.0559(17) -0.0055(11) 0.0049(12) -0.0011(11)
O12_2 0.290(5) 0.0455(12) 0.0553(14) 0.0074(10) -0.026(2) 0.015(2)
O14_2 0.070(3) 0.070(3) 0.065(3) 0.022(2) 0.005(2) -0.007(2)
O15_2 0.0176(11) 0.0175(11) 0.0228(12) 0.0016(8) -0.0001(9) 0.0012(9)
O16_2 0.259(10) 0.217(10) 0.109(5) -0.042(6) -0.091(6) -0.099(8)
O17_2 0.075(6) 0.184(9) 0.093(6) -0.104(6) -0.049(5) 0.078(6)
O21_2 0.0402(16) 0.0427(17) 0.0425(17) 0.0043(13) -0.0021(13) -0.0059(13)
O22_2 0.062(2) 0.107(4) 0.043(2) 0.014(2) -0.0090(18) -0.024(3)
O23_2 0.0300(15) 0.0484(18) 0.091(3) 0.0284(18) 0.0015(16) 0.0033(14)
O24_2 0.065(3) 0.101(4) 0.062(3) 0.009(3) -0.022(2) 0.012(3)
O25_2 0.0404(13) 0.0412(13) 0.076(2) -0.0182(13) 0.0144(13) 0.0131(11)
O26_2 0.0189(17) 0.0339(19) 0.084(3) -0.034(2) -0.0116(19) 0.0082(14)

loop_
_atom_type_symbol
_atom_type_description
_atom_type_scat_dispersion_real
_atom_type_scat_dispersion_imag
_atom_type_scat_source
C C 0.0033 0.0016 'International Tables Vol C Tables 4.2.6.8 and 6.1.1.4'
H H 0.0000 0.0000 'International Tables Vol C Tables 4.2.6.8 and 6.1.1.4'
N N 0.0061 0.0033 'International Tables Vol C Tables 4.2.6.8 and 6.1.1.4'
O O 0.0106 0.0060 'International Tables Vol C Tables 4.2.6.8 and 6.1.1.4'
P P 0.1023 0.0942 'International Tables Vol C Tables 4.2.6.8 and 6.1.1.4'
Co Co 0.3462 1.1661 'International Tables Vol C Tables 4.2.6.8 and 6.1.1.4'

loop_
_geom_angle_atom_site_label_1
_geom_angle_atom_site_label_2
_geom_angle_atom_site_label_3
_geom_angle
_geom_angle_site_symmetry_1
_geom_angle_site_symmetry_3
_geom_angle_publ_flag
N21_1 Co1_1 N24_1 83.37(5) . . ?
N21_1 Co1_1 N22_1 90.24(5) . . ?
N24_1 Co1_1 N22_1 172.79(5) . . ?
N21_1 Co1_1 N23_1 172.36(5) . . ?
N24_1 Co1_1 N23_1 90.60(5) . . ?
N22_1 Co1_1 N23_1 96.04(5) . . ?
N21_1 Co1_1 C71A_1 89.93(10) . . ?
N24_1 Co1_1 C71A_1 88.67(10) . . ?
N22_1 Co1_1 C71A_1 87.97(10) . . ?
N23_1 Co1_1 C71A_1 94.62(10) . . ?
N21_1 Co1_1 C71B_1 93.90(13) . . ?
N24_1 Co1_1 C71B_1 89.00(14) . . ?
N22_1 Co1_1 C71B_1 88.09(13) . . ?
N23_1 Co1_1 C71B_1 90.67(13) . . ?
C71A_1 Co1_1 C71B_1 3.96(18) . . ?
N21_1 Co1_1 NB3_1 89.29(4) . . ?
N24_1 Co1_1 NB3_1 97.12(5) . . ?
N22_1 Co1_1 NB3_1 86.11(4) . . ?
N23_1 Co1_1 NB3_1 86.80(4) . . ?
C71A_1 Co1_1 NB3_1 174.03(10) . . ?
C71B_1 Co1_1 NB3_1 173.39(14) . . ?
C4_1 N21_1 C1_1 112.29(10) . . ?
C4_1 N21_1 Co1_1 130.81(9) . . ?
C1_1 N21_1 Co1_1 116.82(8) . . ?
C9_1 N22_1 C6_1 109.88(11) . . ?
C9_1 N22_1 Co1_1 122.63(9) . . ?
C6_1 N22_1 Co1_1 127.39(9) . . ?
C11_1 N23_1 C14_1 109.53(10) . . ?
C11_1 N23_1 Co1_1 124.42(9) . . ?
C14_1 N23_1 Co1_1 126.04(9) . . ?
C16_1 N24_1 C19_1 111.59(10) . . ?
C16_1 N24_1 Co1_1 133.09(9) . . ?
C19_1 N24_1 Co1_1 114.74(8) . . ?
N21_1 C1_1 C20_1 110.22(10) . . ?
N21_1 C1_1 C19_1 102.10(10) . . ?
C20_1 C1_1 C19_1 108.92(10) . . ?
N21_1 C1_1 C2_1 102.35(10) . . ?
C20_1 C1_1 C2_1 112.61(10) . . ?
C19_1 C1_1 C2_1 119.64(10) . . ?
C25_1 C2_1 C26_1 110.16(11) . . ?
C25_1 C2_1 C3_1 114.15(11) . . ?
C26_1 C2_1 C3_1 106.98(11) . . ?
C25_1 C2_1 C1_1 113.46(11) . . ?
C26_1 C2_1 C1_1 110.26(10) . . ?
C3_1 C2_1 C1_1 101.39(9) . . ?
C4_1 C3_1 C30_1 110.21(11) . . ?
C4_1 C3_1 C2_1 101.89(10) . . ?
C30_1 C3_1 C2_1 118.55(11) . . ?
N21_1 C4_1 C5_1 124.11(11) . . ?
N21_1 C4_1 C3_1 112.07(11) . . ?
C5_1 C4_1 C3_1 123.72(11) . . ?
C6_1 C5_1 C4_1 121.21(11) . . ?
C6_1 C5_1 C35_1 123.29(12) . . ?
C4_1 C5_1 C35_1 115.50(11) . . ?
C5_1 C6_1 N22_1 123.19(12) . . ?
C5_1 C6_1 C7_1 128.74(12) . . ?
N22_1 C6_1 C7_1 108.07(11) . . ?
C36_1 C7_1 C6_1 117.90(12) . . ?
C36_1 C7_1 C8_1 111.03(11) . . ?
C6_1 C7_1 C8_1 100.62(10) . . ?
C36_1 C7_1 C37_1 110.86(12) . . ?
C6_1 C7_1 C37_1 110.44(11) . . ?
C8_1 C7_1 C37_1 104.80(11) . . ?
C9_1 C8_1 C41_1 109.85(11) . . ?
C9_1 C8_1 C7_1 99.91(10) . . ?
C41_1 C8_1 C7_1 114.01(11) . . ?
N22_1 C9_1 C10_1 126.12(12) . . ?
N22_1 C9_1 C8_1 110.85(11) . . ?
C10_1 C9_1 C8_1 123.03(12) . . ?
C9_1 C10_1 C11_1 125.34(12) . . ?
N23_1 C11_1 C10_1 124.48(12) . . ?
N23_1 C11_1 C12_1 112.23(11) . . ?
C10_1 C11_1 C12_1 123.27(12) . . ?
C11_1 C12_1 C47_1 113.15(12) . . ?
C11_1 C12_1 C46_1 107.86(12) . . ?
C47_1 C12_1 C46_1 108.99(13) . . ?
C11_1 C12_1 C13_1 100.87(11) . . ?
C47_1 C12_1 C13_1 116.62(12) . . ?
C46_1 C12_1 C13_1 108.84(12) . . ?
C14_1 C13_1 C48_1 107.13(11) . . ?
C14_1 C13_1 C12_1 101.82(10) . . ?
C48_1 C13_1 C12_1 116.82(11) . . ?
C15_1 C14_1 N23_1 126.68(11) . . ?
C15_1 C14_1 C13_1 123.63(11) . . ?
N23_1 C14_1 C13_1 109.49(10) . . ?
C14_1 C15_1 C16_1 121.17(11) . . ?
C14_1 C15_1 C53_1 118.58(12) . . ?
C16_1 C15_1 C53_1 120.23(12) . . ?
N24_1 C16_1 C15_1 122.24(11) . . ?
N24_1 C16_1 C17_1 111.67(11) . . ?
C15_1 C16_1 C17_1 125.99(11) . . ?
C16_1 C17_1 C54_1 107.93(12) . . ?
C16_1 C17_1 C55_1 115.72(11) . . ?
C54_1 C17_1 C55_1 109.02(11) . . ?
C16_1 C17_1 C18_1 100.61(10) . . ?
C54_1 C17_1 C18_1 111.67(11) . . ?
C55_1 C17_1 C18_1 111.67(12) . . ?
C19_1 C18_1 C60_1 113.64(11) . . ?
C19_1 C18_1 C17_1 102.55(10) . . ?
C60_1 C18_1 C17_1 115.82(11) . . ?
N24_1 C19_1 C18_1 103.07(10) . . ?
N24_1 C19_1 C1_1 105.75(10) . . ?
C18_1 C19_1 C1_1 121.89(11) . . ?
C27_1 C26_1 C2_1 113.70(11) . . ?
O28_1 C27_1 N29_1 121.65(15) . . ?
O28_1 C27_1 C26_1 122.48(14) . . ?
N29_1 C27_1 C26_1 115.87(14) . . ?
C31_1 C30_1 C3_1 112.87(11) . . ?
C32_1 C31_1 C30_1 110.25(13) . . ?
O33_1 C32_1 N34_1 122.86(17) . . ?
O33_1 C32_1 C31_1 120.93(15) . . ?
N34_1 C32_1 C31_1 116.21(16) . . ?
C38_1 C37_1 C7_1 118.23(12) . . ?
O39_1 C38_1 N40_1 120.71(16) . . ?
O39_1 C38_1 C37_1 119.71(15) . . ?
N40_1 C38_1 C37_1 119.51(15) . . ?
C42_1 C41_1 C8_1 112.80(11) . . ?
C43_1 C42_1 C41_1 117.86(13) . . ?
O44_1 C43_1 N45_1 121.51(16) . . ?
O44_1 C43_1 C42_1 118.68(14) . . ?
N45_1 C43_1 C42_1 119.81(14) . . ?
C13_1 C48_1 C49_1 117.66(12) . . ?
C50_1 C49_1 C48_1 113.03(12) . . ?
O51_1 C50_1 N52_1 122.86(15) . . ?
O51_1 C50_1 C49_1 120.81(14) . . ?
N52_1 C50_1 C49_1 116.33(15) . . ?
C17_1 C55_1 C56_1 115.67(11) . . ?
C57_1 C56_1 C55_1 109.81(12) . . ?
O58_1 C57_1 N59_1 122.15(15) . . ?
O58_1 C57_1 C56_1 121.58(16) . . ?
N59_1 C57_1 C56_1 116.25(15) . . ?
C57_1 N59_1 C65_1 121.53(15) . . ?
C61_1 C60_1 C18_1 112.84(11) . . ?
O62_1 C61_1 N63_1 122.66(14) . . ?
O62_1 C61_1 C60_1 120.70(13) . . ?
N63_1 C61_1 C60_1 116.64(13) . . ?
N59_1 C65_1 C66_1 112.31(13) . . ?
OP3_1 C66_1 C67_1 109.41(13) . . ?
OP3_1 C66_1 C65_1 105.99(12) . . ?
C67_1 C66_1 C65_1 111.68(13) . . ?
CB2_1 NB1_1 CB8_1 106.45(11) . . ?
CB2_1 NB1_1 CR1_1 125.00(12) . . ?
CB8_1 NB1_1 CR1_1 125.40(12) . . ?
NB3_1 CB2_1 NB1_1 113.54(12) . . ?
CB2_1 NB3_1 CB9_1 104.54(11) . . ?
CB2_1 NB3_1 Co1_1 121.59(9) . . ?
CB9_1 NB3_1 Co1_1 133.87(9) . . ?
CB5_1 CB4_1 CB9_1 119.27(13) . . ?
CB4_1 CB5_1 CB6_1 120.88(14) . . ?
CB4_1 CB5_1 CB10_1 118.93(14) . . ?
CB6_1 CB5_1 CB10_1 120.19(14) . . ?
CB7_1 CB6_1 CB5_1 120.14(14) . . ?
CB7_1 CB6_1 CB11_1 119.15(15) . . ?
CB5_1 CB6_1 CB11_1 120.71(15) . . ?
CB6_1 CB7_1 CB8_1 117.94(14) . . ?
NB1_1 CB8_1 CB7_1 131.35(13) . . ?
NB1_1 CB8_1 CB9_1 105.74(12) . . ?
CB7_1 CB8_1 CB9_1 122.91(13) . . ?
CB8_1 CB9_1 CB4_1 118.86(13) . . ?
CB8_1 CB9_1 NB3_1 109.63(12) . . ?
CB4_1 CB9_1 NB3_1 131.48(13) . . ?
OR6_1 CR1_1 NB1_1 107.61(12) . . ?
OR6_1 CR1_1 CR2_1 106.37(11) . . ?
NB1_1 CR1_1 CR2_1 112.91(11) . . ?
OR7_1 CR2_1 CR3_1 111.87(11) . . ?
OR7_1 CR2_1 CR1_1 108.26(11) . . ?
CR3_1 CR2_1 CR1_1 99.99(11) . . ?
OP2_1 CR3_1 CR2_1 111.09(12) . . ?
OP2_1 CR3_1 CR4_1 111.28(12) . . ?
CR2_1 CR3_1 CR4_1 102.75(11) . . ?
OR6_1 CR4_1 CR5_1 107.98(13) . . ?
OR6_1 CR4_1 CR3_1 105.43(11) . . ?
CR5_1 CR4_1 CR3_1 114.80(13) . . ?
OR8_1 CR5_1 CR4_1 111.75(15) . . ?
CR1_1 OR6_1 CR4_1 109.93(11) . . ?
OP5_1 P2_1 OP4_1 117.88(7) . . ?
OP5_1 P2_1 OP3_1 105.42(7) . . ?
OP4_1 P2_1 OP3_1 111.76(6) . . ?
OP5_1 P2_1 OP2_1 111.20(7) . . ?
OP4_1 P2_1 OP2_1 109.20(6) . . ?
OP3_1 P2_1 OP2_1 99.85(6) . . ?
CR3_1 OP2_1 P2_1 121.73(9) . . ?
C66_1 OP3_1 P2_1 121.10(10) . . ?
C72A_1 C71A_1 Co1_1 118.5(2) . . ?
C73A_1 C72A_1 C71A_1 114.5(2) . . ?
C72A_1 C73A_1 C74A_1 109.4(3) . . ?
C72B_1 C71B_1 Co1_1 118.7(3) . . ?
C71B_1 C72B_1 C73B_1 115.5(4) . . ?
C74B_1 C73B_1 C72B_1 113.1(5) . . ?

loop_
_geom_bond_atom_site_label_1
_geom_bond_atom_site_label_2
_geom_bond_distance
_geom_bond_site_symmetry_2
_geom_bond_publ_flag
Co1_1 N21_1 1.8652(11) . ?
Co1_1 N24_1 1.8812(11) . ?
Co1_1 N22_1 1.9081(11) . ?
Co1_1 N23_1 1.9128(11) . ?
Co1_1 C71A_1 1.963(3) . ?
Co1_1 C71B_1 2.093(4) . ?
Co1_1 NB3_1 2.2439(12) . ?
N21_1 C4_1 1.2944(16) . ?
N21_1 C1_1 1.5023(16) . ?
N22_1 C9_1 1.3437(17) . ?
N22_1 C6_1 1.3946(16) . ?
N23_1 C11_1 1.3390(17) . ?
N23_1 C14_1 1.3923(16) . ?
N24_1 C16_1 1.3047(16) . ?
N24_1 C19_1 1.4870(16) . ?
C1_1 C20_1 1.5328(19) . ?
C1_1 C19_1 1.5458(18) . ?
C1_1 C2_1 1.5863(17) . ?
C2_1 C25_1 1.5207(19) . ?
C2_1 C26_1 1.558(2) . ?
C2_1 C3_1 1.5623(18) . ?
C3_1 C4_1 1.5197(17) . ?
C3_1 C30_1 1.5541(19) . ?
C4_1 C5_1 1.4496(18) . ?
C5_1 C6_1 1.3752(18) . ?
C5_1 C35_1 1.5173(18) . ?
C6_1 C7_1 1.5438(18) . ?
C7_1 C36_1 1.5323(19) . ?
C7_1 C8_1 1.5545(18) . ?
C7_1 C37_1 1.572(2) . ?
C8_1 C9_1 1.5084(18) . ?
C8_1 C41_1 1.553(2) . ?
C9_1 C10_1 1.3838(19) . ?
C10_1 C11_1 1.3852(18) . ?
C11_1 C12_1 1.5193(18) . ?
C12_1 C47_1 1.525(2) . ?
C12_1 C46_1 1.542(2) . ?
C12_1 C13_1 1.5497(19) . ?
C13_1 C14_1 1.5270(17) . ?
C13_1 C48_1 1.541(2) . ?
C14_1 C15_1 1.3675(18) . ?
C15_1 C16_1 1.4496(18) . ?
C15_1 C53_1 1.5203(19) . ?
C16_1 C17_1 1.5350(17) . ?
C17_1 C54_1 1.537(2) . ?
C17_1 C55_1 1.5405(19) . ?
C17_1 C18_1 1.5711(19) . ?
C18_1 C19_1 1.5316(18) . ?
C18_1 C60_1 1.5380(18) . ?
C26_1 C27_1 1.5293(19) . ?
C27_1 O28_1 1.232(2) . ?
C27_1 N29_1 1.325(2) . ?
C30_1 C31_1 1.5347(18) . ?
C31_1 C32_1 1.515(2) . ?
C32_1 O33_1 1.245(2) . ?
C32_1 N34_1 1.323(2) . ?
C37_1 C38_1 1.510(2) . ?
C38_1 O39_1 1.244(2) . ?
C38_1 N40_1 1.333(2) . ?
C41_1 C42_1 1.525(2) . ?
C42_1 C43_1 1.506(2) . ?
C43_1 O44_1 1.244(2) . ?
C43_1 N45_1 1.331(2) . ?
C48_1 C49_1 1.5437(19) . ?
C49_1 C50_1 1.507(2) . ?
C50_1 O51_1 1.245(2) . ?
C50_1 N52_1 1.336(2) . ?
C55_1 C56_1 1.541(2) . ?
C56_1 C57_1 1.524(2) . ?
C57_1 O58_1 1.224(2) . ?
C57_1 N59_1 1.339(2) . ?
N59_1 C65_1 1.457(2) . ?
C60_1 C61_1 1.5137(19) . ?
C61_1 O62_1 1.233(2) . ?
C61_1 N63_1 1.3341(18) . ?
C65_1 C66_1 1.524(2) . ?
C66_1 OP3_1 1.4475(19) . ?
C66_1 C67_1 1.512(2) . ?
NB1_1 CB2_1 1.3610(18) . ?
NB1_1 CB8_1 1.3879(18) . ?
NB1_1 CR1_1 1.4409(18) . ?
CB2_1 NB3_1 1.3176(17) . ?
NB3_1 CB9_1 1.4027(17) . ?
CB4_1 CB5_1 1.393(2) . ?
CB4_1 CB9_1 1.3995(19) . ?
CB5_1 CB6_1 1.413(2) . ?
CB5_1 CB10_1 1.521(2) . ?
CB6_1 CB7_1 1.390(2) . ?
CB6_1 CB11_1 1.504(2) . ?
CB7_1 CB8_1 1.393(2) . ?
CB8_1 CB9_1 1.3929(19) . ?
CR1_1 OR6_1 1.4183(18) . ?
CR1_1 CR2_1 1.5394(19) . ?
CR2_1 OR7_1 1.4027(17) . ?
CR2_1 CR3_1 1.529(2) . ?
CR3_1 OP2_1 1.4198(17) . ?
CR3_1 CR4_1 1.533(2) . ?
CR4_1 OR6_1 1.4495(18) . ?
CR4_1 CR5_1 1.518(2) . ?
CR5_1 OR8_1 1.427(3) . ?
P2_1 OP5_1 1.4893(12) . ?
P2_1 OP4_1 1.5003(11) . ?
P2_1 OP3_1 1.5816(12) . ?
P2_1 OP2_1 1.6060(11) . ?
C71A_1 C72A_1 1.564(4) . ?
C72A_1 C73A_1 1.510(4) . ?
C73A_1 C74A_1 1.570(5) . ?
C71B_1 C72B_1 1.429(7) . ?
C72B_1 C73B_1 1.576(8) . ?
C73B_1 C74B_1 1.466(10) . ?
O15_2 O16_2 1.789(13) . ?
O21_2 O22_2 1.157(6) . ?
O23_2 O24_2 1.255(7) . ?
O25_2 O26_2 0.925(6) . ?
